data_4134253
loop_
_publ_author_name
'Zhang, Han-Yue'
'Song, Xian-Jiang'
'Cheng, Hao'
'Zeng, Yu-Ling'
'Zhang, Yi'
'Li, Peng-Fei'
'Liao, Wei-Qiang'
'Xiong, Ren-Gen'

_publ_section_title
;
 A Three-Dimensional Lead Halide Perovskite-Related Ferroelectric.
;
_journal_name_full 'Journal of the American Chemical Society'
_journal_paper_doi 10.1021/jacs.0c00375
_journal_year 2020
_chemical_formula_moiety '2(Cl3 Pb), C5 H16 N2'
_chemical_formula_sum 'C5 H16 Cl6 N2 Pb2'
_chemical_formula_weight 731.30
_space_group_crystal_system orthorhombic
_space_group_IT_number 28
_space_group_name_Hall 'P 2 -2a'
_space_group_name_H-M_alt 'P m a 2'
_atom_sites_solution_hydrogens difmap
_audit_creation_method SHELXL-2014/7
_cell_angle_alpha 90
_cell_angle_beta 90
_cell_angle_gamma 90
_cell_formula_units_Z 2
_cell_length_a 14.8771(9)
_cell_length_b 9.4425(5)
_cell_length_c 5.8322(4)
_cell_measurement_reflns_used 4468
_cell_measurement_temperature 293(2)
_cell_measurement_theta_max 30.8840
_cell_measurement_theta_min 2.5510
_cell_volume 819.29(9)
_computing_cell_refinement 'CrysAlisPro 1.171.39.46 (Rigaku OD, 2018)'
_computing_data_collection 'CrysAlisPro 1.171.39.46 (Rigaku OD, 2018)'
_computing_data_reduction 'CrysAlisPro 1.171.39.46 (Rigaku OD, 2018)'
_computing_molecular_graphics 'DIAMOND (Brandenburg & Putz, 2005)'
_computing_publication_material 'SHELXL-2014/7 (Sheldrick, 2014)'
_computing_structure_refinement 'SHELXL-2014/7 (Sheldrick, 2014)'
_computing_structure_solution 'SHELXL-2014/7 (Sheldrick, 2014)'
_diffrn_ambient_temperature 293(2)
_diffrn_measured_fraction_theta_full 0.998
_diffrn_measured_fraction_theta_max 0.998
_diffrn_measurement_device_type 'XtaLAB Synergy R, DW system, HyPix'
_diffrn_measurement_method 'four-circle diffractometer'
_diffrn_radiation_type MoK\a
_diffrn_radiation_wavelength 0.71073
_diffrn_reflns_av_R_equivalents 0.0908
_diffrn_reflns_av_unetI/netI 0.0539
_diffrn_reflns_Laue_measured_fraction_full 0.998
_diffrn_reflns_Laue_measured_fraction_max 0.998
_diffrn_reflns_limit_h_max 15
_diffrn_reflns_limit_h_min -17
_diffrn_reflns_limit_k_max 11
_diffrn_reflns_limit_k_min -10
_diffrn_reflns_limit_l_max 6
_diffrn_reflns_limit_l_min -6
_diffrn_reflns_number 5551
_diffrn_reflns_point_group_measured_fraction_full 0.998
_diffrn_reflns_point_group_measured_fraction_max 0.998
_diffrn_reflns_theta_full 24.991
_diffrn_reflns_theta_max 24.991
_diffrn_reflns_theta_min 2.555
_diffrn_source 'Rotating-anode X-ray tube'
_exptl_absorpt_coefficient_mu 21.476
_exptl_absorpt_correction_T_max 0.019
_exptl_absorpt_correction_T_min 0.017
_exptl_absorpt_correction_type multi-scan
_exptl_absorpt_process_details 'CrysAlisPro 1.171.39.46 (Rigaku OD, 2018)'
_exptl_crystal_colour Colourless
_exptl_crystal_density_diffrn 2.964
_exptl_crystal_description Block
_exptl_crystal_F_000 652
_exptl_crystal_size_max 0.200
_exptl_crystal_size_mid 0.200
_exptl_crystal_size_min 0.190
_refine_diff_density_max 2.756
_refine_diff_density_min -2.842
_refine_diff_density_rms 0.406
_refine_ls_abs_structure_details
;
 Refined as an inversion twin.
;
_refine_ls_abs_structure_Flack 0.50(10)
_refine_ls_extinction_coef 0.0077(12)
_refine_ls_extinction_expression Fc^*^=kFc[1+0.001xFc^2^\l^3^/sin(2\q)]^-1/4^
_refine_ls_extinction_method 'SHELXL-2014/7 (Sheldrick 2014'
_refine_ls_goodness_of_fit_ref 1.003
_refine_ls_hydrogen_treatment constr
_refine_ls_matrix_type full
_refine_ls_number_parameters 86
_refine_ls_number_reflns 1462
_refine_ls_number_restraints 61
_refine_ls_restrained_S_all 0.986
_refine_ls_R_factor_all 0.0585
_refine_ls_R_factor_gt 0.0545
_refine_ls_shift/su_max 0.000
_refine_ls_shift/su_mean 0.000
_refine_ls_structure_factor_coef Fsqd
_refine_ls_weighting_details 'w=1/[\s^2^(Fo^2^)+(0.0751P)^2^+50.8163P] where P=(Fo^2^+2Fc^2^)/3'
_refine_ls_weighting_scheme calc
_refine_ls_wR_factor_gt 0.1520
_refine_ls_wR_factor_ref 0.1569
_reflns_Friedel_coverage 0.807
_reflns_Friedel_fraction_full 0.999
_reflns_Friedel_fraction_max 0.999
_reflns_number_gt 1330
_reflns_number_total 1462
_reflns_threshold_expression 'I > 2\s(I)'
_cod_data_source_file ja0c00375_si_002.cif
_cod_data_source_block PMA2
_cod_database_code 4134253
_shelx_shelxl_version_number 2014/7
_shelx_space_group_comment
;
The symmetry employed for this shelxl refinement is uniquely defined
by the following loop, which should always be used as a source of
symmetry information in preference to the above space-group names.
They are only intended as comments.
;
_shelx_estimated_absorpt_t_min 0.099
_shelx_estimated_absorpt_t_max 0.106

loop_
_space_group_symop_operation_xyz
'x, y, z'
'-x, -y, z'
'x+1/2, -y, z'
'-x+1/2, y, z'

loop_
_atom_site_label
_atom_site_type_symbol
_atom_site_fract_x
_atom_site_fract_y
_atom_site_fract_z
_atom_site_U_iso_or_equiv
_atom_site_adp_type
_atom_site_occupancy
_atom_site_site_symmetry_order
_atom_site_calc_flag
_atom_site_refinement_flags_posn
_atom_site_refinement_flags_adp
_atom_site_refinement_flags_occupancy
_atom_site_disorder_assembly
_atom_site_disorder_group
Pb1 Pb 0.05869(6) 0.71145(10) 0.4837(19) 0.0302(6) Uani 1 1 d . . . . .
Cl1 Cl 0.0000 1.0000 0.464(8) 0.067(5) Uani 1 2 d S T P . .
Cl2 Cl 0.0639(6) 0.7054(11) 0.966(6) 0.052(4) Uani 1 1 d . . . . .
Cl3 Cl 0.1135(5) 0.4184(8) 0.472(5) 0.050(2) Uani 1 1 d . . . . .
Cl4 Cl 0.2500 0.7540(14) 0.496(7) 0.060(4) Uani 1 2 d S T P . .
N1 N 0.2500 0.523(4) -0.071(14) 0.06(2) Uani 1 2 d DS T P . .
H1A H 0.2133 0.5910 -0.0154 0.096 Uiso 0.5 1 d R U P . .
H1B H 0.3070 0.5422 -0.0290 0.096 Uiso 0.5 1 d R U P . .
H1C H 0.2500 0.5220 -0.2251 0.096 Uiso 1 2 d R U P . .
N2 N 0.2500 0.126(4) 0.009(7) 0.050(9) Uani 1 2 d DS TU P . .
C1 C 0.222(3) 0.384(4) 0.023(10) 0.027(16) Uani 0.5 1 d D U P . .
H1D H 0.1612 0.3647 -0.0196 0.033 Uiso 0.5 1 d R U P . .
H1E H 0.2254 0.3860 0.1877 0.033 Uiso 0.5 1 d R U P . .
C2 C 0.282(4) 0.269(4) -0.068(12) 0.047(13) Uani 0.5 1 d D U P . .
H2A H 0.2826 0.2721 -0.2325 0.056 Uiso 0.5 1 d R U P . .
H2B H 0.3417 0.2833 -0.0135 0.056 Uiso 0.5 1 d R U P . .
C3 C 0.2500 0.115(7) 0.266(6) 0.060(14) Uani 1 2 d DS TU P . .
H3A H 0.3027 0.1610 0.3258 0.090 Uiso 1 1 d R U . . .
H3C H 0.2500 0.0175 0.3120 0.090 Uiso 1 2 d R U P . .
C4 C 0.170(3) 0.051(7) -0.087(8) 0.096(17) Uani 1 1 d D U . . .
H4A H 0.1698 0.0569 -0.2515 0.144 Uiso 1 1 d R U . . .
H4B H 0.1695 -0.0463 -0.0411 0.144 Uiso 1 1 d R U . . .
H4C H 0.1180 0.0983 -0.0272 0.144 Uiso 1 1 d R U . . .

loop_
_atom_site_aniso_label
_atom_site_aniso_U_11
_atom_site_aniso_U_22
_atom_site_aniso_U_33
_atom_site_aniso_U_23
_atom_site_aniso_U_13
_atom_site_aniso_U_12
Pb1 0.0218(7) 0.0249(7) 0.0438(8) 0.0150(6) 0.0065(10) 0.0008(4)
Cl1 0.060(7) 0.035(5) 0.106(14) 0.000 0.000 0.017(5)
Cl2 0.062(6) 0.057(5) 0.037(10) -0.005(5) 0.011(8) 0.009(4)
Cl3 0.028(3) 0.038(4) 0.085(7) -0.017(8) -0.001(8) 0.004(3)
Cl4 0.028(5) 0.050(6) 0.103(13) -0.02(2) 0.000 0.000
N1 0.05(3) 0.03(2) 0.11(8) -0.01(3) 0.000 0.000
N2 0.052(13) 0.048(12) 0.052(14) -0.008(11) 0.000 0.000
C1 0.03(3) 0.027(19) 0.02(3) -0.003(19) 0.006(18) 0.002(15)
C2 0.05(2) 0.047(17) 0.04(2) -0.015(16) 0.006(16) 0.004(15)
C3 0.08(3) 0.04(3) 0.05(2) 0.00(2) 0.000 0.000
C4 0.09(3) 0.12(3) 0.08(3) -0.02(3) -0.01(2) -0.04(2)

loop_
_atom_type_symbol
_atom_type_description
_atom_type_scat_dispersion_real
_atom_type_scat_dispersion_imag
_atom_type_scat_source
C C 0.0033 0.0016 'International Tables Vol C Tables 4.2.6.8 and 6.1.1.4'
H H 0.0000 0.0000 'International Tables Vol C Tables 4.2.6.8 and 6.1.1.4'
N N 0.0061 0.0033 'International Tables Vol C Tables 4.2.6.8 and 6.1.1.4'
Cl Cl 0.1484 0.1585 'International Tables Vol C Tables 4.2.6.8 and 6.1.1.4'
Pb Pb -3.3944 10.1111 'International Tables Vol C Tables 4.2.6.8 and 6.1.1.4'

loop_
_geom_angle_atom_site_label_1
_geom_angle_atom_site_label_2
_geom_angle_atom_site_label_3
_geom_angle
_geom_angle_site_symmetry_1
_geom_angle_site_symmetry_3
_geom_angle_publ_flag
Cl2 Pb1 Cl3 92.4(6) . 2_565 ?
Cl2 Pb1 Cl1 93.9(10) . . ?
Cl3 Pb1 Cl1 97.74(15) 2_565 . ?
Cl2 Pb1 Cl4 87.2(9) . . ?
Cl3 Pb1 Cl4 162.5(3) 2_565 . ?
Cl1 Pb1 Cl4 99.8(3) . . ?
Cl2 Pb1 Cl3 89.9(6) . . ?
Cl3 Pb1 Cl3 80.8(2) 2_565 . ?
Cl1 Pb1 Cl3 176.0(11) . . ?
Cl4 Pb1 Cl3 81.6(3) . . ?
Cl2 Pb1 Cl2 176.2(4) . 1_554 ?
Cl3 Pb1 Cl2 89.4(6) 2_565 1_554 ?
Cl1 Pb1 Cl2 89.1(10) . 1_554 ?
Cl4 Pb1 Cl2 90.1(8) . 1_554 ?
Cl3 Pb1 Cl2 87.1(6) . 1_554 ?
Pb1 Cl1 Pb1 175.3(19) . 2_575 ?
Pb1 Cl2 Pb1 176.2(4) . 1_556 ?
Pb1 Cl3 Pb1 99.1(2) 2_565 . ?
Pb1 Cl4 Pb1 163.7(6) . 4 ?
C1 N1 C1 32(4) 4 . ?
C2 N2 C2 37(5) 4 . ?
C2 N2 C4 94(3) 4 . ?
C2 N2 C4 124(4) . . ?
C2 N2 C4 124(4) 4 4 ?
C2 N2 C4 94(3) . 4 ?
C4 N2 C4 105(6) . 4 ?
C2 N2 C3 111(4) 4 . ?
C2 N2 C3 111(4) . . ?
C4 N2 C3 110(2) . . ?
C4 N2 C3 110(2) 4 . ?
C1 C1 C2 93(4) 4 4 ?
C1 C1 N1 74(2) 4 . ?
C2 C1 N1 130(6) 4 . ?
C1 C1 C2 54(3) 4 . ?
C2 C1 C2 39(6) 4 . ?
N1 C1 C2 110(4) . . ?
C2 C2 C1 87(4) 4 4 ?
C2 C2 N2 72(3) 4 . ?
C1 C2 N2 131(5) 4 . ?
C2 C2 C1 54(3) 4 . ?
C1 C2 C1 33(5) 4 . ?
N2 C2 C1 111(3) . . ?

loop_
_geom_bond_atom_site_label_1
_geom_bond_atom_site_label_2
_geom_bond_distance
_geom_bond_site_symmetry_2
_geom_bond_publ_flag
Pb1 Cl2 2.81(4) . ?
Pb1 Cl3 2.841(8) 2_565 ?
Pb1 Cl1 2.863(2) . ?
Pb1 Cl4 2.875(2) . ?
Pb1 Cl3 2.886(7) . ?
Pb1 Cl2 3.02(4) 1_554 ?
Cl1 Pb1 2.864(2) 2_575 ?
Cl2 Pb1 3.02(4) 1_556 ?
Cl3 Pb1 2.841(8) 2_565 ?
Cl4 Pb1 2.875(2) 4 ?
N1 C1 1.49(3) 4 ?
N1 C1 1.49(3) . ?
N2 C2 1.49(3) 4 ?
N2 C2 1.49(3) . ?
N2 C4 1.49(2) . ?
N2 C4 1.49(2) 4 ?
N2 C3 1.51(3) . ?
C1 C1 0.83(10) 4 ?
C1 C2 1.21(5) 4 ?
C1 C2 1.50(3) . ?
C2 C2 0.94(13) 4 ?
C2 C1 1.21(5) 4 ?
